data_7710894
loop_
_publ_author_name
'Koneczny, Marvin'
'Erol, Arife B\"usra'
'Mauduit, Marc'
'Eisen, Moris S.'
'Tamm, Matthias'

_publ_section_title
;
 Titanium complexes with unsymmetrically substituted imidazolin-2-iminato
 ligands.
;
_journal_issue 30
_journal_name_full 'Dalton transactions (Cambridge, England : 2003)'
_journal_page_first 11448
_journal_page_last 11456
_journal_paper_doi 10.1039/d2dt01740g
_journal_volume 51
_journal_year 2022
_chemical_formula_moiety 'C22 H28 Cl3 N3 Ti'
_chemical_formula_sum 'C22 H28 Cl3 N3 Ti'
_chemical_formula_weight 488.72
_space_group_crystal_system monoclinic
_space_group_IT_number 14
_space_group_name_Hall '-P 2yn'
_space_group_name_H-M_alt 'P 1 21/n 1'
_atom_sites_solution_hydrogens geom
_audit_creation_method SHELXL-2018/3
_audit_update_record
;
2022-05-25 deposited with the CCDC.	2022-07-08 downloaded from the CCDC.
;
_cell_angle_alpha 90
_cell_angle_beta 98.744(2)
_cell_angle_gamma 90
_cell_formula_units_Z 4
_cell_length_a 9.6555(2)
_cell_length_b 23.9142(3)
_cell_length_c 10.2854(2)
_cell_measurement_reflns_used 104615
_cell_measurement_temperature 100(2)
_cell_measurement_theta_max 44.9510
_cell_measurement_theta_min 3.1140
_cell_volume 2347.33(7)
_computing_cell_refinement 'CrysAlisPro 1.171.40.21a(Rigaku OD, 2018)'
_computing_data_reduction 'CrysAlisPro 1.171.40.21a(Rigaku OD, 2018)'
_computing_publication_material 'OLEX2 v1.2 (O. V. Dolomanov et al., J. Appl. Cryst., 2009, 42, 339-341)'
_computing_structure_refinement 'SHELXL-2018/3 (G. M. Sheldrick, Acta Cryst. (2008), A64, 112-122)'
_computing_structure_solution 'SHELXT-2014/5 (G. M. Sheldrick, Acta Cryst., 2015, A71, 3-8)'
_diffrn_ambient_temperature 100(2)
_diffrn_measured_fraction_theta_full 0.998
_diffrn_measured_fraction_theta_max 0.999
_diffrn_measurement_device_type 'XtaLAB Synergy, Single source at offset/far, HyPix'
_diffrn_measurement_method '\w scan'
_diffrn_radiation_type MoK\a
_diffrn_radiation_wavelength 0.71073
_diffrn_reflns_av_R_equivalents 0.0354
_diffrn_reflns_av_unetI/netI 0.0145
_diffrn_reflns_Laue_measured_fraction_full 0.998
_diffrn_reflns_Laue_measured_fraction_max 0.999
_diffrn_reflns_limit_h_max 17
_diffrn_reflns_limit_h_min -17
_diffrn_reflns_limit_k_max 44
_diffrn_reflns_limit_k_min -44
_diffrn_reflns_limit_l_max 19
_diffrn_reflns_limit_l_min -19
_diffrn_reflns_number 209853
_diffrn_reflns_point_group_measured_fraction_full 0.998
_diffrn_reflns_point_group_measured_fraction_max 0.999
_diffrn_reflns_theta_full 25.242
_diffrn_reflns_theta_max 41.154
_diffrn_reflns_theta_min 2.731
_diffrn_source 'micro-focus sealed X-ray tube'
_exptl_absorpt_coefficient_mu 0.720
_exptl_absorpt_correction_T_max 1.000
_exptl_absorpt_correction_T_min 0.272
_exptl_absorpt_correction_type gaussian
_exptl_absorpt_process_details
;
CrysAlisPro 1.171.40.21a (Rigaku Oxford Diffraction, 2018)
Numerical absorption correction based on gaussian integration over
			a multifaceted crystal model
Empirical absorption correction using spherical harmonics,
 implemented in SCALE3 ABSPACK scaling algorithm.
;
_exptl_crystal_colour orange
_exptl_crystal_density_diffrn 1.383
_exptl_crystal_description irregular
_exptl_crystal_F_000 1016
_exptl_crystal_recrystallization_method 'Re-crystallisation from solvent: dichloromethane/n-hexane'
_exptl_crystal_size_max 0.370
_exptl_crystal_size_mid 0.269
_exptl_crystal_size_min 0.100
_refine_diff_density_max 0.626
_refine_diff_density_min -0.215
_refine_diff_density_rms 0.064
_refine_ls_extinction_method none
_refine_ls_goodness_of_fit_ref 1.051
_refine_ls_hydrogen_treatment constr
_refine_ls_matrix_type full
_refine_ls_number_parameters 265
_refine_ls_number_reflns 15591
_refine_ls_number_restraints 0
_refine_ls_restrained_S_all 1.051
_refine_ls_R_factor_all 0.0329
_refine_ls_R_factor_gt 0.0268
_refine_ls_shift/su_max 0.003
_refine_ls_shift/su_mean 0.000
_refine_ls_structure_factor_coef Fsqd
_refine_ls_weighting_details 'w=1/[\s^2^(Fo^2^)+(0.0410P)^2^+0.3658P] where P=(Fo^2^+2Fc^2^)/3'
_refine_ls_weighting_scheme calc
_refine_ls_wR_factor_gt 0.0751
_refine_ls_wR_factor_ref 0.0774
_reflns_Friedel_coverage 0.000
_reflns_number_gt 13491
_reflns_number_total 15591
_reflns_threshold_expression 'I > 2\s(I)'
_cod_data_source_file d2dt01740g2.cif
_cod_data_source_block mk23mk
_cod_original_sg_symbol_H-M 'P 21/n'
_cod_database_code 7710894
_shelx_shelxl_version_number 2018/3
_shelx_space_group_comment
;
The symmetry employed for this shelxl refinement is uniquely defined
by the following loop, which should always be used as a source of
symmetry information in preference to the above space-group names.
They are only intended as comments.
;
_oxdiff_exptl_absorpt_empirical_full_min 0.803
_oxdiff_exptl_absorpt_empirical_full_max 1.594
_oxdiff_exptl_absorpt_empirical_details
;
Empirical correction (ABSPACK) includes:
- Absorption correction using spherical harmonics
- Frame scaling
;

loop_
_space_group_symop_operation_xyz
'x, y, z'
'-x+1/2, y+1/2, -z+1/2'
'-x, -y, -z'
'x-1/2, -y-1/2, z-1/2'

loop_
_atom_site_label
_atom_site_type_symbol
_atom_site_fract_x
_atom_site_fract_y
_atom_site_fract_z
_atom_site_U_iso_or_equiv
_atom_site_adp_type
_atom_site_occupancy
_atom_site_site_symmetry_order
_atom_site_calc_flag
_atom_site_refinement_flags_posn
_atom_site_refinement_flags_adp
_atom_site_refinement_flags_occupancy
_atom_site_disorder_assembly
_atom_site_disorder_group
Ti1 Ti 0.69428(2) 0.37263(2) 0.76645(2) 0.01294(2) Uani 1 1 d . . . . .
Cl1 Cl 0.82639(2) 0.31868(2) 0.65540(2) 0.02210(3) Uani 1 1 d . . . . .
Cl2 Cl 0.67930(2) 0.33695(2) 0.96571(2) 0.02266(3) Uani 1 1 d . . . . .
Cl3 Cl 0.77632(2) 0.46123(2) 0.78055(2) 0.02095(3) Uani 1 1 d . . . . .
N1 N 0.52365(5) 0.37374(2) 0.68401(5) 0.01495(7) Uani 1 1 d . . . . .
N2 N 0.34825(5) 0.30833(2) 0.59909(6) 0.01752(8) Uani 1 1 d . . . . .
N3 N 0.27529(5) 0.39308(2) 0.63344(5) 0.01462(7) Uani 1 1 d . . . . .
C1 C 0.39132(5) 0.36028(2) 0.64108(6) 0.01340(7) Uani 1 1 d . . . . .
C2 C 0.20403(6) 0.30816(3) 0.56655(9) 0.02612(14) Uani 1 1 d . . . . .
H2 H 0.148353 0.277766 0.535993 0.031 Uiso 1 1 calc R U . . .
C3 C 0.15893(6) 0.36056(3) 0.58750(8) 0.02316(12) Uani 1 1 d . . . . .
H3 H 0.066304 0.372634 0.573562 0.028 Uiso 1 1 calc R U . . .
C4 C 0.43880(6) 0.26045(2) 0.60245(6) 0.01584(8) Uani 1 1 d . . . . .
C5 C 0.50489(6) 0.24893(2) 0.49388(6) 0.01809(9) Uani 1 1 d . . . . .
C6 C 0.58931(7) 0.20127(3) 0.50046(7) 0.02113(10) Uani 1 1 d . . . . .
H6 H 0.633769 0.192245 0.429125 0.025 Uiso 1 1 calc R U . . .
C7 C 0.60866(8) 0.16686(3) 0.61125(7) 0.02201(11) Uani 1 1 d . . . . .
C8 C 0.54037(7) 0.18019(2) 0.71703(7) 0.02032(10) Uani 1 1 d . . . . .
H8 H 0.552620 0.157284 0.790959 0.024 Uiso 1 1 calc R U . . .
C9 C 0.45421(6) 0.22697(2) 0.71489(6) 0.01722(9) Uani 1 1 d . . . . .
C10 C 0.48683(9) 0.28712(3) 0.37643(8) 0.02694(13) Uani 1 1 d . . . . .
H10A H 0.388838 0.293763 0.348062 0.040 Uiso 1 1 calc R U . . .
H10B H 0.526881 0.269994 0.306348 0.040 Uiso 1 1 calc R U . . .
H10C H 0.533228 0.321996 0.399868 0.040 Uiso 1 1 calc R U . . .
C11 C 0.70074(11) 0.11566(4) 0.61796(10) 0.0369(2) Uani 1 1 d . . . . .
H11A H 0.650617 0.085778 0.569296 0.055 Uiso 1 1 calc R U . . .
H11B H 0.726499 0.104536 0.708078 0.055 Uiso 1 1 calc R U . . .
H11C H 0.783704 0.124069 0.580775 0.055 Uiso 1 1 calc R U . . .
C12 C 0.37977(8) 0.24048(3) 0.82922(8) 0.02468(12) Uani 1 1 d . . . . .
H12A H 0.408231 0.276793 0.863045 0.037 Uiso 1 1 calc R U . . .
H12B H 0.403152 0.212992 0.897020 0.037 Uiso 1 1 calc R U . . .
H12C H 0.280386 0.240286 0.800577 0.037 Uiso 1 1 calc R U . . .
C13 C 0.27346(5) 0.45278(2) 0.67544(5) 0.01233(7) Uani 1 1 d . . . . .
C14 C 0.36359(6) 0.48801(2) 0.59583(6) 0.01664(8) Uani 1 1 d . . . . .
H14A H 0.327939 0.484917 0.502719 0.020 Uiso 1 1 calc R U . . .
H14B H 0.459432 0.474506 0.610372 0.020 Uiso 1 1 calc R U . . .
C15 C 0.35934(7) 0.54936(3) 0.63949(8) 0.02292(11) Uani 1 1 d . . . . .
H15 H 0.417409 0.572022 0.589473 0.028 Uiso 1 1 calc R U . . .
C16 C 0.20759(8) 0.57089(3) 0.61396(8) 0.02348(11) Uani 1 1 d . . . . .
H16A H 0.204785 0.609781 0.640213 0.028 Uiso 1 1 calc R U . . .
H16B H 0.171274 0.568344 0.520888 0.028 Uiso 1 1 calc R U . . .
C17 C 0.11751(6) 0.53550(2) 0.69300(6) 0.01789(9) Uani 1 1 d . . . . .
H17 H 0.020560 0.548950 0.676416 0.021 Uiso 1 1 calc R U . . .
C18 C 0.12180(6) 0.47414(2) 0.64991(6) 0.01683(9) Uani 1 1 d . . . . .
H18A H 0.085143 0.470936 0.557028 0.020 Uiso 1 1 calc R U . . .
H18B H 0.063755 0.451631 0.698686 0.020 Uiso 1 1 calc R U . . .
C19 C 0.32868(7) 0.45729(3) 0.82307(6) 0.01887(9) Uani 1 1 d . . . . .
H19A H 0.423979 0.443304 0.840853 0.023 Uiso 1 1 calc R U . . .
H19B H 0.271106 0.434873 0.872510 0.023 Uiso 1 1 calc R U . . .
C20 C 0.41646(7) 0.55378(3) 0.78681(9) 0.02787(15) Uani 1 1 d . . . . .
H20A H 0.512257 0.540264 0.803135 0.033 Uiso 1 1 calc R U . . .
H20B H 0.416205 0.592559 0.814404 0.033 Uiso 1 1 calc R U . . .
C21 C 0.32490(7) 0.51887(3) 0.86572(7) 0.02343(12) Uani 1 1 d . . . . .
H21 H 0.361138 0.521951 0.959752 0.028 Uiso 1 1 calc R U . . .
C22 C 0.17298(7) 0.54002(3) 0.84009(7) 0.02260(11) Uani 1 1 d . . . . .
H22A H 0.115244 0.517808 0.889787 0.027 Uiso 1 1 calc R U . . .
H22B H 0.169302 0.578628 0.868270 0.027 Uiso 1 1 calc R U . . .

loop_
_atom_site_aniso_label
_atom_site_aniso_U_11
_atom_site_aniso_U_22
_atom_site_aniso_U_33
_atom_site_aniso_U_23
_atom_site_aniso_U_13
_atom_site_aniso_U_12
Ti1 0.00992(3) 0.01243(4) 0.01621(4) -0.00107(3) 0.00119(3) 0.00008(2)
Cl1 0.01821(6) 0.02273(6) 0.02650(7) -0.00390(5) 0.00704(5) 0.00439(4)
Cl2 0.03142(7) 0.01764(6) 0.01860(6) 0.00180(4) 0.00282(5) 0.00071(5)
Cl3 0.01942(6) 0.01653(5) 0.02720(7) -0.00317(5) 0.00451(5) -0.00596(4)
N1 0.01041(15) 0.01283(16) 0.0211(2) -0.00129(14) 0.00067(14) -0.00022(12)
N2 0.01160(16) 0.01123(16) 0.0291(2) -0.00305(15) 0.00093(15) -0.00088(13)
N3 0.00971(14) 0.01173(16) 0.0220(2) -0.00136(14) 0.00095(13) -0.00014(12)
C1 0.01060(16) 0.01107(16) 0.0183(2) -0.00039(14) 0.00158(14) -0.00057(13)
C2 0.0122(2) 0.0153(2) 0.0489(4) -0.0069(2) -0.0015(2) -0.00205(16)
C3 0.01029(18) 0.0160(2) 0.0417(4) -0.0053(2) -0.0009(2) -0.00110(16)
C4 0.01324(18) 0.01084(17) 0.0237(2) -0.00216(16) 0.00350(16) -0.00074(14)
C5 0.0184(2) 0.0143(2) 0.0221(2) -0.00101(17) 0.00500(18) -0.00236(16)
C6 0.0240(3) 0.0163(2) 0.0252(3) -0.00256(19) 0.0107(2) 0.00065(18)
C7 0.0257(3) 0.0140(2) 0.0280(3) -0.00178(19) 0.0094(2) 0.00413(18)
C8 0.0252(3) 0.0130(2) 0.0240(3) 0.00051(18) 0.0078(2) 0.00245(18)
C9 0.0173(2) 0.01275(18) 0.0228(2) -0.00232(17) 0.00671(18) -0.00088(15)
C10 0.0338(3) 0.0222(3) 0.0251(3) 0.0039(2) 0.0056(3) -0.0017(2)
C11 0.0482(5) 0.0234(3) 0.0426(5) 0.0014(3) 0.0181(4) 0.0180(3)
C12 0.0265(3) 0.0220(3) 0.0284(3) -0.0036(2) 0.0135(2) -0.0005(2)
C13 0.01088(16) 0.01183(17) 0.01437(18) -0.00036(14) 0.00215(13) 0.00063(13)
C14 0.0186(2) 0.01286(18) 0.0202(2) 0.00085(16) 0.00853(17) 0.00072(15)
C15 0.0229(3) 0.0121(2) 0.0364(3) -0.0009(2) 0.0129(2) -0.00075(17)
C16 0.0271(3) 0.0141(2) 0.0303(3) 0.0022(2) 0.0077(2) 0.00522(19)
C17 0.0157(2) 0.0164(2) 0.0213(2) -0.00282(17) 0.00199(17) 0.00451(16)
C18 0.01212(18) 0.0160(2) 0.0218(2) -0.00212(17) 0.00059(16) 0.00243(15)
C19 0.0192(2) 0.0231(2) 0.0140(2) 0.00006(17) 0.00158(17) 0.00612(18)
C20 0.0170(2) 0.0216(3) 0.0443(4) -0.0161(3) 0.0023(2) -0.00100(19)
C21 0.0203(2) 0.0291(3) 0.0194(2) -0.0103(2) -0.00180(19) 0.0069(2)
C22 0.0201(2) 0.0269(3) 0.0210(2) -0.0076(2) 0.00374(19) 0.0065(2)

loop_
_atom_type_symbol
_atom_type_description
_atom_type_scat_dispersion_real
_atom_type_scat_dispersion_imag
_atom_type_scat_source
C C 0.0033 0.0016 'International Tables Vol C Tables 4.2.6.8 and 6.1.1.4'
H H 0.0000 0.0000 'International Tables Vol C Tables 4.2.6.8 and 6.1.1.4'
Cl Cl 0.1484 0.1585 'International Tables Vol C Tables 4.2.6.8 and 6.1.1.4'
N N 0.0061 0.0033 'International Tables Vol C Tables 4.2.6.8 and 6.1.1.4'
Ti Ti 0.2776 0.4457 'International Tables Vol C Tables 4.2.6.8 and 6.1.1.4'

loop_
_exptl_crystal_face_index_h
_exptl_crystal_face_index_k
_exptl_crystal_face_index_l
_exptl_crystal_face_perp_dist
10 19 -6 0.1478
13 -6 2 0.0728
-12 -12 -2 0.0674
-5 32 -1 0.1653
12 15 2 0.0907
11 6 7 0.0490
-10 -11 -7 0.0561
8 7 10 0.0686
6 -14 11 0.1313
-2 16 -12 0.1313
-5 -18 12 0.1568
5 26 -8 0.1460
1 33 -3 0.1458
13 -2 2 0.0723
-12 -9 -2 0.0581
11 -8 6 0.0893
-11 -7 -7 0.0469
-8 -1 -10 0.0763
6 -24 -9 0.1073
0 22 -11 0.1324
-3 0 14 0.0627

loop_
_geom_angle_atom_site_label_1
_geom_angle_atom_site_label_2
_geom_angle_atom_site_label_3
_geom_angle
_geom_angle_site_symmetry_1
_geom_angle_site_symmetry_3
_geom_angle_publ_flag
N1 Ti1 Cl1 109.331(18) . . ?
N1 Ti1 Cl2 105.301(19) . . ?
Cl1 Ti1 Cl2 111.506(8) . . ?
N1 Ti1 Cl3 108.341(17) . . ?
Cl1 Ti1 Cl3 110.540(7) . . ?
Cl2 Ti1 Cl3 111.624(7) . . ?
C1 N1 Ti1 162.58(4) . . ?
C1 N2 C2 109.14(5) . . ?
C1 N2 C4 124.37(5) . . ?
C2 N2 C4 126.18(5) . . ?
C1 N3 C3 108.25(5) . . ?
C1 N3 C13 125.51(4) . . ?
C3 N3 C13 126.13(5) . . ?
N1 C1 N2 124.06(5) . . ?
N1 C1 N3 128.50(5) . . ?
N2 C1 N3 107.41(4) . . ?
C3 C2 N2 107.18(5) . . ?
C2 C3 N3 108.01(5) . . ?
C5 C4 C9 123.06(5) . . ?
C5 C4 N2 119.24(6) . . ?
C9 C4 N2 117.68(5) . . ?
C4 C5 C6 117.19(6) . . ?
C4 C5 C10 120.78(6) . . ?
C6 C5 C10 122.02(6) . . ?
C7 C6 C5 121.71(6) . . ?
C8 C7 C6 118.87(6) . . ?
C8 C7 C11 119.73(7) . . ?
C6 C7 C11 121.39(6) . . ?
C7 C8 C9 121.63(6) . . ?
C8 C9 C4 117.53(5) . . ?
C8 C9 C12 121.06(6) . . ?
C4 C9 C12 121.41(6) . . ?
N3 C13 C14 109.76(4) . . ?
N3 C13 C19 109.64(4) . . ?
C14 C13 C19 110.45(5) . . ?
N3 C13 C18 108.76(4) . . ?
C14 C13 C18 109.24(5) . . ?
C19 C13 C18 108.95(5) . . ?
C13 C14 C15 109.01(5) . . ?
C20 C15 C14 109.42(6) . . ?
C20 C15 C16 109.61(6) . . ?
C14 C15 C16 109.69(6) . . ?
C17 C16 C15 109.11(5) . . ?
C22 C17 C16 110.12(6) . . ?
C22 C17 C18 109.41(5) . . ?
C16 C17 C18 109.41(5) . . ?
C17 C18 C13 109.60(5) . . ?
C13 C19 C21 109.25(5) . . ?
C21 C20 C15 109.58(5) . . ?
C20 C21 C22 110.00(6) . . ?
C20 C21 C19 109.23(5) . . ?
C22 C21 C19 109.25(6) . . ?
C17 C22 C21 109.15(5) . . ?

loop_
_geom_bond_atom_site_label_1
_geom_bond_atom_site_label_2
_geom_bond_distance
_geom_bond_site_symmetry_2
_geom_bond_publ_flag
Ti1 N1 1.7347(5) . ?
Ti1 Cl1 2.24476(18) . ?
Ti1 Cl2 2.24486(19) . ?
Ti1 Cl3 2.25893(17) . ?
N1 C1 1.3265(7) . ?
N2 C1 1.3596(7) . ?
N2 C2 1.3818(8) . ?
N2 C4 1.4377(7) . ?
N3 C1 1.3601(7) . ?
N3 C3 1.3889(7) . ?
N3 C13 1.4923(7) . ?
C2 C3 1.3544(9) . ?
C4 C5 1.3954(9) . ?
C4 C9 1.3959(9) . ?
C5 C6 1.3968(9) . ?
C5 C10 1.5033(10) . ?
C6 C7 1.3950(10) . ?
C7 C8 1.3921(9) . ?
C7 C11 1.5087(10) . ?
C8 C9 1.3923(8) . ?
C9 C12 1.5036(9) . ?
C13 C14 1.5345(8) . ?
C13 C19 1.5347(8) . ?
C13 C18 1.5354(7) . ?
C14 C15 1.5368(8) . ?
C15 C20 1.5353(12) . ?
C15 C16 1.5375(10) . ?
C16 C17 1.5326(10) . ?
C17 C22 1.5300(9) . ?
C17 C18 1.5353(8) . ?
C19 C21 1.5385(9) . ?
C20 C21 1.5348(12) . ?
C21 C22 1.5360(9) . ?

loop_
_geom_torsion_atom_site_label_1
_geom_torsion_atom_site_label_2
_geom_torsion_atom_site_label_3
_geom_torsion_atom_site_label_4
_geom_torsion
_geom_torsion_site_symmetry_1
_geom_torsion_site_symmetry_2
_geom_torsion_site_symmetry_3
_geom_torsion_site_symmetry_4
_geom_torsion_publ_flag
Cl1 Ti1 N1 C1 83.59(15) . . . . ?
Cl2 Ti1 N1 C1 -36.33(15) . . . . ?
Cl3 Ti1 N1 C1 -155.88(15) . . . . ?
Ti1 N1 C1 N2 -46.32(18) . . . . ?
Ti1 N1 C1 N3 131.70(13) . . . . ?
C2 N2 C1 N1 177.52(6) . . . . ?
C4 N2 C1 N1 3.63(10) . . . . ?
C2 N2 C1 N3 -0.85(8) . . . . ?
C4 N2 C1 N3 -174.74(6) . . . . ?
C3 N3 C1 N1 -177.56(6) . . . . ?
C13 N3 C1 N1 -1.08(10) . . . . ?
C3 N3 C1 N2 0.71(7) . . . . ?
C13 N3 C1 N2 177.20(5) . . . . ?
C1 N2 C2 C3 0.65(9) . . . . ?
C4 N2 C2 C3 174.40(7) . . . . ?
N2 C2 C3 N3 -0.20(10) . . . . ?
C1 N3 C3 C2 -0.32(9) . . . . ?
C13 N3 C3 C2 -176.77(6) . . . . ?
C1 N2 C4 C5 -90.32(8) . . . . ?
C2 N2 C4 C5 96.84(8) . . . . ?
C1 N2 C4 C9 90.78(7) . . . . ?
C2 N2 C4 C9 -82.06(9) . . . . ?
C9 C4 C5 C6 0.27(9) . . . . ?
N2 C4 C5 C6 -178.57(5) . . . . ?
C9 C4 C5 C10 -178.75(6) . . . . ?
N2 C4 C5 C10 2.40(9) . . . . ?
C4 C5 C6 C7 -0.81(10) . . . . ?
C10 C5 C6 C7 178.20(7) . . . . ?
C5 C6 C7 C8 0.82(11) . . . . ?
C5 C6 C7 C11 -179.60(8) . . . . ?
C6 C7 C8 C9 -0.28(11) . . . . ?
C11 C7 C8 C9 -179.86(8) . . . . ?
C7 C8 C9 C4 -0.23(10) . . . . ?
C7 C8 C9 C12 179.27(7) . . . . ?
C5 C4 C9 C8 0.24(9) . . . . ?
N2 C4 C9 C8 179.10(5) . . . . ?
C5 C4 C9 C12 -179.27(6) . . . . ?
N2 C4 C9 C12 -0.41(8) . . . . ?
C1 N3 C13 C14 60.44(7) . . . . ?
C3 N3 C13 C14 -123.69(7) . . . . ?
C1 N3 C13 C19 -61.06(7) . . . . ?
C3 N3 C13 C19 114.81(7) . . . . ?
C1 N3 C13 C18 179.91(5) . . . . ?
C3 N3 C13 C18 -4.22(8) . . . . ?
N3 C13 C14 C15 179.48(5) . . . . ?
C19 C13 C14 C15 -59.51(6) . . . . ?
C18 C13 C14 C15 60.30(6) . . . . ?
C13 C14 C15 C20 59.73(7) . . . . ?
C13 C14 C15 C16 -60.54(7) . . . . ?
C20 C15 C16 C17 -59.80(7) . . . . ?
C14 C15 C16 C17 60.36(7) . . . . ?
C15 C16 C17 C22 60.34(7) . . . . ?
C15 C16 C17 C18 -59.95(7) . . . . ?
C22 C17 C18 C13 -60.43(6) . . . . ?
C16 C17 C18 C13 60.29(7) . . . . ?
N3 C13 C18 C17 179.78(5) . . . . ?
C14 C13 C18 C17 -60.43(6) . . . . ?
C19 C13 C18 C17 60.32(6) . . . . ?
N3 C13 C19 C21 -179.40(5) . . . . ?
C14 C13 C19 C21 59.52(6) . . . . ?
C18 C13 C19 C21 -60.48(6) . . . . ?
C14 C15 C20 C21 -60.83(7) . . . . ?
C16 C15 C20 C21 59.49(7) . . . . ?
C15 C20 C21 C22 -59.32(7) . . . . ?
C15 C20 C21 C19 60.58(7) . . . . ?
C13 C19 C21 C20 -59.52(7) . . . . ?
C13 C19 C21 C22 60.83(7) . . . . ?
C16 C17 C22 C21 -59.96(7) . . . . ?
C18 C17 C22 C21 60.32(7) . . . . ?
C20 C21 C22 C17 59.28(7) . . . . ?
C19 C21 C22 C17 -60.60(8) . . . . ?

loop_
_exptl_oxdiff_crystal_face_indexfrac_h
_exptl_oxdiff_crystal_face_indexfrac_k
_exptl_oxdiff_crystal_face_indexfrac_l
_exptl_oxdiff_crystal_face_x
_exptl_oxdiff_crystal_face_y
_exptl_oxdiff_crystal_face_z
9.9999 19.0005 -6.0000 -0.6121 0.6877 -0.3207
12.9999 -6.0001 2.0001 -0.8460 0.2305 0.5074
-11.9999 -12.0009 -2.0000 0.9577 -0.2494 0.0197
-5.0000 32.0017 -1.0002 0.0436 0.0028 -1.0248
11.9999 15.0011 2.0000 -0.9870 0.2573 -0.1033
10.9999 6.0011 6.9999 -1.0136 -0.0919 0.1573
-9.9999 -11.0014 -6.9999 0.9983 0.1070 0.0072
7.9999 7.0015 9.9999 -0.9382 -0.3522 0.0750
6.0000 -13.9997 11.0000 -0.6407 -0.5228 0.6175
-2.0000 15.9997 -12.0000 0.4005 0.6999 -0.5798
-5.0000 -17.9998 11.9999 0.0676 -0.9018 0.4600
5.0000 26.0007 -8.0000 -0.2886 0.6846 -0.6553
1.0000 33.0016 -3.0001 -0.2792 0.2930 -0.9161
12.9999 -1.9999 2.0000 -0.8850 0.2409 0.3959
-11.9999 -9.0008 -2.0000 0.9284 -0.2416 -0.0640
10.9999 -7.9998 6.0000 -0.8411 -0.0690 0.5408
-10.9999 -7.0011 -6.9999 1.0233 0.0893 -0.1295
-7.9999 -1.0011 -9.9999 0.8796 0.3679 -0.2424
5.9999 -24.0023 -8.9998 0.1713 0.6415 0.7573
-0.0000 22.0001 -11.0000 0.1780 0.7123 -0.6900
-3.0000 0.0014 13.9999 -0.3077 -0.9175 0.0221
